data_7100964
loop_
_publ_author_name
'Cheng, Yanxiang'
'Hitchcock, Peter B.'
'Lappert, Michael F.'
'Zhou, Meisu'

_publ_section_title
;
 Synthesis and characterisation of two monomeric crystalline thallium(I)
 \b-diketiminates
;
_journal_coden_ASTM CHCOFS
_journal_issue 6
_journal_name_full
;
 Chemical Communications (Cambridge, United Kingdom)
;
_journal_page_first 752
_journal_page_last 754
_journal_paper_doi 10.1039/b413666g
_journal_year 2005
_chemical_formula_sum 'C29 H45 N2 Na O2 Si2'
_chemical_formula_weight 532.84
_space_group_IT_number 15
_symmetry_cell_setting monoclinic
_symmetry_space_group_name_Hall '-C 2yc'
_symmetry_space_group_name_H-M 'C 1 2/c 1'
_cell_angle_alpha 90
_cell_angle_beta 107.95(2)
_cell_angle_gamma 90
_cell_formula_units_Z 4
_cell_length_a 13.049(2)
_cell_length_b 10.632(4)
_cell_length_c 23.466(9)
_cell_measurement_temperature 173(2)
_cell_volume 3097.1(17)
_diffrn_ambient_temperature 173(2)
_exptl_crystal_density_diffrn 1.143
_cod_original_sg_symbol_H-M 'C 2/c'
_cod_database_code 7100964

loop_
_symmetry_equiv_pos_as_xyz
'x, y, z'
'x, -y, z+1/2'
'x+1/2, y+1/2, z'
'x+1/2, -y+1/2, z+1/2'
'-x, -y, -z'
'-x, y, -z-1/2'
'-x+1/2, -y+1/2, -z'
'-x+1/2, y+1/2, -z-1/2'

loop_
_atom_site_label
_atom_site_type_symbol
_atom_site_fract_x
_atom_site_fract_y
_atom_site_fract_z
_atom_site_U_iso_or_equiv
_atom_site_adp_type
_atom_site_occupancy
_atom_site_symmetry_multiplicity
_atom_site_calc_flag
_atom_site_refinement_flags
_atom_site_disorder_assembly
_atom_site_disorder_group
Si Si 0.43713(19) 0.10358(19) 0.60626(9) 0.0464(7) Uani 1 1 d . A .
Na Na 0.5 0.2012(3) 0.75 0.0425(11) Uani 1 2 d S . .
O O 0.6141(6) 0.3609(5) 0.7367(3) 0.087(2) Uani 1 1 d D . .
N N 0.4709(4) 0.0412(5) 0.6771(2) 0.0362(14) Uani 1 1 d . . .
C1 C 0.5 -0.1318(8) 0.75 0.031(2) Uani 1 2 d S . .
H1 H 0.5 -0.2211 0.75 0.037 Uiso 1 2 calc SR A .
C2 C 0.4808(5) -0.0806(6) 0.6926(3) 0.0286(15) Uani 1 1 d . A .
C3 C 0.4679(6) -0.1790(6) 0.6449(3) 0.0345(16) Uani 1 1 d . . .
C4 C 0.3789(6) -0.2590(7) 0.6273(3) 0.0481(19) Uani 1 1 d . A .
H4 H 0.3246 -0.2524 0.6464 0.058 Uiso 1 1 calc R . .
C5 C 0.3680(7) -0.3469(8) 0.5831(4) 0.060(2) Uani 1 1 d . . .
H5 H 0.3067 -0.4003 0.572 0.073 Uiso 1 1 calc R A .
C6 C 0.4450(8) -0.3584(8) 0.5547(4) 0.062(2) Uani 1 1 d . A .
H6 H 0.4364 -0.4177 0.5233 0.075 Uiso 1 1 calc R . .
C7 C 0.5341(7) -0.2835(8) 0.5723(4) 0.062(2) Uani 1 1 d . . .
H7 H 0.5891 -0.2942 0.554 0.074 Uiso 1 1 calc R A .
C8 C 0.5464(6) -0.1926(7) 0.6159(3) 0.0461(19) Uani 1 1 d . A .
H8 H 0.6078 -0.1394 0.6262 0.055 Uiso 1 1 calc R . .
C9 C 0.3766(9) 0.2615(8) 0.6115(4) 0.078(3) Uani 1 1 d . . .
H9A H 0.36 0.3045 0.5728 0.116 Uiso 1 1 calc R A .
H9B H 0.4279 0.3121 0.6423 0.116 Uiso 1 1 calc R . .
H9C H 0.3103 0.2505 0.6222 0.116 Uiso 1 1 calc R . .
C10 C 0.5582(8) 0.1248(9) 0.5805(4) 0.079(3) Uani 1 1 d . . .
H10A H 0.5846 0.0423 0.5727 0.118 Uiso 1 1 calc R A .
H10B H 0.6148 0.1682 0.6117 0.118 Uiso 1 1 calc R . .
H10C H 0.5386 0.1749 0.5437 0.118 Uiso 1 1 calc R . .
C11 C 0.3308(8) 0.0215(8) 0.5473(4) 0.066(3) Uani 1 1 d . . .
H11A H 0.3114 0.0716 0.5105 0.1 Uiso 1 1 calc R A .
H11B H 0.2672 0.0102 0.5606 0.1 Uiso 1 1 calc R . .
H11C H 0.3575 -0.0609 0.5396 0.1 Uiso 1 1 calc R . .
C12 C 0.6939(13) 0.3538(15) 0.7110(8) 0.064(5) Uiso 0.543(15) 1 d PD A 1
H12B H 0.6752 0.294 0.6771 0.076 Uiso 0.543(15) 1 calc PR A 1
H12A H 0.7628 0.3275 0.7405 0.076 Uiso 0.543(15) 1 calc PR A 1
C13 C 0.7008(18) 0.4851(15) 0.6901(8) 0.088(7) Uiso 0.543(15) 1 d PD A 1
H13B H 0.6439 0.5015 0.6518 0.106 Uiso 0.543(15) 1 calc PR A 1
H13A H 0.7721 0.5015 0.6849 0.106 Uiso 0.543(15) 1 calc PR A 1
C14 C 0.6846(15) 0.5639(14) 0.7395(8) 0.062(5) Uiso 0.543(15) 1 d PD A 1
H14B H 0.7536 0.5999 0.7648 0.075 Uiso 0.543(15) 1 calc PR A 1
H14A H 0.6331 0.6331 0.7234 0.075 Uiso 0.543(15) 1 calc PR A 1
C15 C 0.6405(18) 0.4734(15) 0.7738(8) 0.098(7) Uiso 0.543(15) 1 d PD A 1
H15B H 0.6946 0.4541 0.8128 0.117 Uiso 0.543(15) 1 calc PR A 1
H15A H 0.5753 0.508 0.7811 0.117 Uiso 0.543(15) 1 calc PR A 1
C12A C 0.608(3) 0.434(3) 0.6837(11) 0.154(14) Uiso 0.457(15) 1 d PD A 2
H12D H 0.5334 0.4629 0.6646 0.184 Uiso 0.457(15) 1 calc PR A 2
H12C H 0.6299 0.3813 0.6546 0.184 Uiso 0.457(15) 1 calc PR A 2
C13A C 0.682(2) 0.545(3) 0.7010(11) 0.110(10) Uiso 0.457(15) 1 d PD A 2
H13D H 0.7312 0.5506 0.6765 0.132 Uiso 0.457(15) 1 calc PR A 2
H13C H 0.6409 0.6245 0.6977 0.132 Uiso 0.457(15) 1 calc PR A 2
C14A C 0.7400(18) 0.5135(17) 0.7642(8) 0.069(6) Uiso 0.457(15) 1 d PD A 2
H14D H 0.7083 0.5569 0.7921 0.083 Uiso 0.457(15) 1 calc PR A 2
H14C H 0.8174 0.535 0.7747 0.083 Uiso 0.457(15) 1 calc PR A 2
C15A C 0.7232(13) 0.3743(18) 0.7644(11) 0.091(8) Uiso 0.457(15) 1 d PD A 2
H15D H 0.7651 0.3303 0.7418 0.109 Uiso 0.457(15) 1 calc PR A 2
H15C H 0.7442 0.341 0.8058 0.109 Uiso 0.457(15) 1 calc PR A 2

loop_
_atom_site_aniso_label
_atom_site_aniso_U_11
_atom_site_aniso_U_22
_atom_site_aniso_U_33
_atom_site_aniso_U_23
_atom_site_aniso_U_13
_atom_site_aniso_U_12
Si 0.0641(15) 0.0348(11) 0.0385(12) 0.0016(10) 0.0133(10) -0.0031(10)
Na 0.056(3) 0.0228(19) 0.049(2) 0 0.017(2) 0
O 0.086(5) 0.033(3) 0.136(6) 0.008(4) 0.026(4) -0.023(3)
N 0.036(3) 0.028(3) 0.044(4) -0.005(3) 0.013(3) -0.004(3)
C1 0.033(5) 0.024(5) 0.039(6) 0 0.015(4) 0
C2 0.020(3) 0.031(3) 0.037(4) -0.005(3) 0.011(3) -0.001(3)
C3 0.045(4) 0.027(3) 0.030(4) 0.002(3) 0.009(3) 0.003(3)
C4 0.047(5) 0.044(4) 0.054(5) -0.012(4) 0.016(4) -0.011(4)
C5 0.067(6) 0.047(5) 0.060(6) -0.011(4) 0.010(5) -0.014(4)
C6 0.089(7) 0.042(5) 0.054(5) -0.019(4) 0.020(5) 0.011(5)
C7 0.063(6) 0.066(6) 0.060(5) -0.016(5) 0.025(4) 0.014(5)
C8 0.048(5) 0.047(4) 0.050(5) -0.006(4) 0.024(4) 0.004(4)
C9 0.120(8) 0.039(5) 0.058(6) 0.007(4) 0.004(5) 0.021(5)
C10 0.095(8) 0.085(7) 0.067(6) 0.017(5) 0.041(5) -0.017(6)
C11 0.094(7) 0.045(5) 0.047(5) -0.001(4) 0.003(5) 0.005(5)

loop_
_geom_bond_atom_site_label_1
_geom_bond_atom_site_label_2
_geom_bond_distance
_geom_bond_site_symmetry_2
_geom_bond_publ_flag
Si N 1.717(6) . ?
Si C11 1.848(8) . ?
Si C10 1.871(9) . ?
Si C9 1.876(8) . ?
Na O 2.341(6) . ?
Na N 2.358(6) . ?
O C12 1.357(13) . ?
O C15A 1.378(15) . ?
O C12A 1.449(17) . ?
O C15 1.456(14) . ?
N C2 1.341(8) . ?
C1 C2 1.402(7) 6_657 ?
C1 C2 1.402(7) . ?
C2 C3 1.503(9) . ?
C3 C4 1.396(9) . ?
C3 C8 1.400(10) . ?
C4 C5 1.372(10) . ?
C5 C6 1.370(12) . ?
C6 C7 1.364(12) . ?
C7 C8 1.381(10) . ?
C12 C13 1.491(15) . ?
C13 C14 1.498(14) . ?
C14 C15 1.478(15) . ?
C12A C13A 1.494(17) . ?
C13A C14A 1.481(16) . ?
C14A C15A 1.497(16) . ?
